data_2212747
loop_
_publ_author_name
'Fischer, Andreas'
'Yathirajan, H. S.'
'Mithun, A.'
'Bindya, S.'
'Naranaya, B.'

_publ_section_title
;Ethyl
 7-methyl-2-[4-(methylsulfanyl)benzylidene]-5-[4-(methylsulfanyl)phenyl]-3-oxo-2,3-dihydro-5<i>H</i>-thiazolo[3,2-<i>a</i>]pyrimidine-6-carboxylate
;
_journal_coeditor_code ZL2002
_journal_issue 3
_journal_name_full 'Acta Crystallographica Section E'
_journal_page_first o1224
_journal_page_last o1225
_journal_paper_doi 10.1107/S160053680700551X
_journal_volume 63
_journal_year 2007
_chemical_formula_iupac 'C25 H24 N2 O3 S3'
_chemical_formula_moiety 'C25 H24 N2 O3 S3'
_chemical_formula_sum 'C25 H24 N2 O3 S3'
_chemical_formula_weight 496.670
_chemical_name_systematic
;Ethyl
7-methyl-2-[4-(methylsulfanyl)benzylidene]-5-[4-(methylsulfanyl)phenyl]-3-oxo-
2,3-dihydro-5H-thiazolo[3,2-a]pyrimidine-6-carboxylate
;
_space_group_IT_number 14
_symmetry_cell_setting monoclinic
_symmetry_space_group_name_Hall '-P 2yn'
_symmetry_space_group_name_H-M 'P 1 21/n 1'
_atom_sites_solution_primary direct
_atom_sites_solution_secondary difmap
_cell_angle_alpha 90.00
_cell_angle_beta 95.47(2)
_cell_angle_gamma 90.00
_cell_formula_units_Z 4
_cell_length_a 8.7710(10)
_cell_length_b 12.384(2)
_cell_length_c 22.224(6)
_cell_measurement_reflns_used 54
_cell_measurement_temperature 297
_cell_measurement_theta_max 19.4
_cell_measurement_theta_min 7.3
_cell_volume 2403.0(8)
_computing_cell_refinement 'DIRAX/LSQ (Duisenberg, 1992)'
_computing_data_collection 'COLLECT (Nonius, 1999)'
_computing_data_reduction 'EvalCCD (Duisenberg <i>et al.</i>,  2003)'
_computing_molecular_graphics 'Diamond (Brandenburg, 2006)'
_computing_publication_material 'publCIF (Westrip, 2007)'
_computing_structure_refinement 'SHELXL97 (Sheldrick, 1997)'
_computing_structure_solution 'SHELXS97 (Sheldrick, 1997)'
_diffrn_measured_fraction_theta_full 0.994
_diffrn_measured_fraction_theta_max 0.994
_diffrn_measurement_device 'Bruker-Nonius KappaCCD'
_diffrn_measurement_method '\f & \w'
_diffrn_radiation_source 'fine-focus sealed tube'
_diffrn_radiation_type MoK\a
_diffrn_reflns_av_R_equivalents 0.098
_diffrn_reflns_av_sigmaI/netI 0.063
_diffrn_reflns_limit_h_max 11
_diffrn_reflns_limit_h_min -11
_diffrn_reflns_limit_k_max 16
_diffrn_reflns_limit_k_min -15
_diffrn_reflns_limit_l_max 27
_diffrn_reflns_limit_l_min -28
_diffrn_reflns_number 27621
_diffrn_reflns_theta_full 27.5
_diffrn_reflns_theta_max 27.5
_diffrn_reflns_theta_min 4.5
_diffrn_standards_number 0
_exptl_absorpt_coefficient_mu 0.339
_exptl_absorpt_correction_type none
_exptl_crystal_colour Orange
_exptl_crystal_density_diffrn 1.373
_exptl_crystal_density_method 'not measured'
_exptl_crystal_description Block
_exptl_crystal_F_000 1040
_exptl_crystal_size_max 0.32
_exptl_crystal_size_mid 0.19
_exptl_crystal_size_min 0.14
_refine_diff_density_max 0.343
_refine_diff_density_min -0.352
_refine_ls_extinction_method none
_refine_ls_goodness_of_fit_ref 1.051
_refine_ls_hydrogen_treatment constr
_refine_ls_matrix_type full
_refine_ls_number_parameters 298
_refine_ls_number_reflns 5484
_refine_ls_number_restraints 0
_refine_ls_restrained_S_all 1.051
_refine_ls_R_factor_all 0.0966
_refine_ls_R_factor_gt 0.0549
_refine_ls_shift/su_max 0.001
_refine_ls_shift/su_mean 0.000
_refine_ls_structure_factor_coef Fsqd
_refine_ls_weighting_details 'calc w=1/[\s^2^(Fo^2^)+(0.0477P)^2^+1.7062P] where P=(Fo^2^+2Fc^2^)/3'
_refine_ls_weighting_scheme calc
_refine_ls_wR_factor_gt 0.1193
_refine_ls_wR_factor_ref 0.1419
_reflns_number_gt 3683
_reflns_number_total 5484
_reflns_threshold_expression I>2\s(I)
_cod_data_source_file zl2002.cif
_cod_data_source_block 4
_cod_original_cell_volume 2403.1(8)
_cod_original_sg_symbol_H-M 'P 21/n'
_cod_database_code 2212747
_cod_database_fobs_code 2212747

loop_
_symmetry_equiv_pos_as_xyz
'x, y, z'
'-x+1/2, y+1/2, -z+1/2'
'-x, -y, -z'
'x-1/2, -y-1/2, z-1/2'

loop_
_atom_site_type_symbol
_atom_site_label
_atom_site_fract_x
_atom_site_fract_y
_atom_site_fract_z
_atom_site_U_iso_or_equiv
_atom_site_adp_type
_atom_site_calc_flag
_atom_site_refinement_flags
_atom_site_occupancy
S S1 0.86396(10) 0.88084(9) 0.42526(3) 0.0689(3) Uani d . 1
S S2 0.62540(8) 0.84135(6) 0.03547(3) 0.04253(19) Uani d . 1
S S3 1.06954(9) 1.15004(7) -0.16769(3) 0.0530(2) Uani d . 1
C C1 0.8001(5) 0.9946(4) 0.46511(14) 0.0931(14) Uani d . 1
C C2 0.7462(3) 0.8846(2) 0.35595(11) 0.0440(7) Uani d . 1
C C3 0.6559(3) 0.9718(2) 0.33637(11) 0.0467(7) Uani d . 1
C C4 0.5606(3) 0.9648(2) 0.28275(11) 0.0401(6) Uani d . 1
C C5 0.5562(3) 0.87206(19) 0.24804(10) 0.0319(5) Uani d . 1
C C6 0.6520(3) 0.7873(2) 0.26693(11) 0.0379(6) Uani d . 1
C C7 0.7464(3) 0.7931(2) 0.32032(12) 0.0437(6) Uani d . 1
C C8 0.4394(3) 0.8608(2) 0.19315(10) 0.0319(5) Uani d . 1
C C9 0.3641(3) 0.7508(2) 0.19020(10) 0.0347(5) Uani d . 1
C C10 0.3789(3) 0.6812(2) 0.14451(11) 0.0418(6) Uani d . 1
C C11 0.3034(4) 0.5734(3) 0.13666(15) 0.0670(10) Uani d . 1
C C12 0.2817(3) 0.7209(2) 0.24253(11) 0.0394(6) Uani d . 1
C C13 0.1814(4) 0.7879(3) 0.33078(14) 0.0603(9) Uani d . 1
C C14 0.3037(5) 0.7928(3) 0.38259(15) 0.0781(11) Uani d . 1
C C15 0.5226(3) 0.7987(2) 0.09496(10) 0.0368(6) Uani d . 1
C C16 0.5678(3) 0.9790(2) 0.12197(11) 0.0369(6) Uani d . 1
C C17 0.6443(3) 0.9714(2) 0.06536(10) 0.0369(6) Uani d . 1
C C18 0.7141(3) 1.0579(2) 0.04479(11) 0.0402(6) Uani d . 1
C C19 0.7963(3) 1.0741(2) -0.00830(11) 0.0386(6) Uani d . 1
C C20 0.8704(3) 1.1720(2) -0.01444(13) 0.0488(7) Uani d . 1
C C21 0.9526(3) 1.1926(2) -0.06285(13) 0.0509(7) Uani d . 1
C C22 0.9615(3) 1.1155(2) -0.10787(11) 0.0409(6) Uani d . 1
C C23 0.8862(3) 1.0187(2) -0.10302(11) 0.0467(7) Uani d . 1
C C24 0.8053(3) 0.9981(2) -0.05391(11) 0.0447(6) Uani d . 1
C C25 1.0622(4) 1.0309(3) -0.21280(13) 0.0626(9) Uani d . 1
N N1 0.4665(3) 0.70410(18) 0.09631(9) 0.0458(6) Uani d . 1
N N2 0.5095(2) 0.87976(16) 0.13606(8) 0.0328(5) Uani d . 1
O O1 0.2512(3) 0.63089(16) 0.25734(9) 0.0601(6) Uani d . 1
O O2 0.2485(2) 0.80790(15) 0.27444(8) 0.0455(5) Uani d . 1
O O3 0.5565(2) 1.05888(15) 0.15221(8) 0.0488(5) Uani d . 1
H H1A 0.8201 1.0595 0.4436 0.140 Uiso calc R 1
H H1B 0.8539 0.9972 0.5048 0.140 Uiso calc R 1
H H1C 0.6922 0.9884 0.4684 0.140 Uiso calc R 1
H H3 0.6590 1.0350 0.3591 0.056 Uiso calc R 1
H H4 0.4991 1.0233 0.2701 0.048 Uiso calc R 1
H H6 0.6528 0.7254 0.2433 0.045 Uiso calc R 1
H H7 0.8102 0.7354 0.3323 0.052 Uiso calc R 1
H H8 0.3595 0.9153 0.1963 0.038 Uiso calc R 1
H H11A 0.2548 0.5559 0.1723 0.101 Uiso calc R 1
H H11B 0.3790 0.5196 0.1303 0.101 Uiso calc R 1
H H11C 0.2280 0.5754 0.1024 0.101 Uiso calc R 1
H H13A 0.1332 0.7174 0.3294 0.072 Uiso calc R 1
H H13B 0.1036 0.8417 0.3362 0.072 Uiso calc R 1
H H14A 0.3759 0.7355 0.3789 0.117 Uiso calc R 1
H H14B 0.2581 0.7850 0.4199 0.117 Uiso calc R 1
H H14C 0.3555 0.8611 0.3822 0.117 Uiso calc R 1
H H18 0.7093 1.1190 0.0689 0.048 Uiso calc R 1
H H20 0.8644 1.2249 0.0149 0.059 Uiso calc R 1
H H21 1.0024 1.2585 -0.0655 0.061 Uiso calc R 1
H H23 0.8898 0.9668 -0.1331 0.056 Uiso calc R 1
H H24 0.7559 0.9321 -0.0513 0.054 Uiso calc R 1
H H25A 1.1061 0.9718 -0.1892 0.094 Uiso calc R 1
H H25B 1.1190 1.0422 -0.2471 0.094 Uiso calc R 1
H H25C 0.9575 1.0146 -0.2265 0.094 Uiso calc R 1

loop_
_atom_site_aniso_label
_atom_site_aniso_U_11
_atom_site_aniso_U_22
_atom_site_aniso_U_33
_atom_site_aniso_U_12
_atom_site_aniso_U_13
_atom_site_aniso_U_23
S1 0.0652(5) 0.1003(7) 0.0381(4) -0.0187(5) -0.0107(4) 0.0107(4)
S2 0.0550(4) 0.0436(4) 0.0309(3) -0.0006(3) 0.0142(3) -0.0017(3)
S3 0.0527(4) 0.0682(5) 0.0398(4) -0.0084(4) 0.0142(3) 0.0130(3)
C1 0.096(3) 0.145(4) 0.0375(18) -0.023(3) 0.0018(18) -0.019(2)
C2 0.0412(15) 0.0607(18) 0.0299(12) -0.0109(13) 0.0032(11) 0.0085(12)
C3 0.0555(18) 0.0519(17) 0.0335(13) -0.0073(14) 0.0084(12) -0.0094(12)
C4 0.0459(15) 0.0405(15) 0.0344(13) 0.0023(12) 0.0072(11) -0.0012(11)
C5 0.0335(13) 0.0348(13) 0.0287(11) -0.0036(10) 0.0098(10) 0.0019(10)
C6 0.0415(14) 0.0364(14) 0.0364(13) -0.0018(11) 0.0074(11) 0.0021(11)
C7 0.0405(15) 0.0459(16) 0.0445(15) 0.0014(12) 0.0032(12) 0.0121(12)
C8 0.0334(13) 0.0356(14) 0.0277(11) 0.0014(10) 0.0089(10) 0.0024(10)
C9 0.0333(13) 0.0364(14) 0.0346(12) -0.0017(11) 0.0042(10) 0.0015(10)
C10 0.0495(16) 0.0378(15) 0.0389(13) -0.0051(12) 0.0089(12) -0.0004(11)
C11 0.096(3) 0.0502(19) 0.0577(19) -0.0246(18) 0.0243(18) -0.0131(15)
C12 0.0374(14) 0.0408(16) 0.0411(14) -0.0047(12) 0.0089(11) -0.0009(11)
C13 0.073(2) 0.0501(18) 0.065(2) -0.0106(16) 0.0449(17) -0.0086(15)
C14 0.116(3) 0.070(2) 0.0522(19) 0.007(2) 0.026(2) 0.0071(17)
C15 0.0431(15) 0.0403(15) 0.0276(12) 0.0027(12) 0.0067(10) 0.0012(10)
C16 0.0373(14) 0.0429(15) 0.0311(12) -0.0002(12) 0.0060(10) 0.0021(11)
C17 0.0407(14) 0.0403(15) 0.0304(12) 0.0031(12) 0.0069(10) 0.0030(11)
C18 0.0454(15) 0.0437(15) 0.0322(12) 0.0029(12) 0.0083(11) 0.0009(11)
C19 0.0409(14) 0.0426(15) 0.0331(13) 0.0034(12) 0.0078(11) 0.0067(11)
C20 0.0580(18) 0.0452(17) 0.0452(15) -0.0025(14) 0.0161(13) -0.0011(12)
C21 0.0573(18) 0.0467(17) 0.0512(16) -0.0065(14) 0.0177(14) 0.0066(13)
C22 0.0378(14) 0.0518(17) 0.0337(13) 0.0042(12) 0.0063(11) 0.0132(12)
C23 0.0559(17) 0.0517(17) 0.0341(13) -0.0028(14) 0.0130(12) 0.0012(12)
C24 0.0513(16) 0.0450(16) 0.0395(14) -0.0071(13) 0.0134(12) 0.0045(12)
C25 0.062(2) 0.087(3) 0.0426(16) -0.0145(18) 0.0212(14) -0.0033(16)
N1 0.0610(15) 0.0412(13) 0.0375(12) -0.0044(11) 0.0167(11) -0.0059(10)
N2 0.0382(11) 0.0334(11) 0.0277(10) -0.0011(9) 0.0078(8) 0.0005(8)
O1 0.0828(16) 0.0419(12) 0.0609(13) -0.0110(11) 0.0343(11) -0.0011(10)
O2 0.0535(11) 0.0406(11) 0.0457(10) -0.0041(9) 0.0223(9) -0.0027(8)
O3 0.0682(13) 0.0360(10) 0.0457(10) -0.0069(9) 0.0242(9) -0.0058(8)

loop_
_atom_type_symbol
_atom_type_description
_atom_type_scat_dispersion_real
_atom_type_scat_dispersion_imag
_atom_type_scat_source
C C 0.0033 0.0016 'International Tables Vol C Tables 4.2.6.8 and 6.1.1.4'
H H 0.0000 0.0000 'International Tables Vol C Tables 4.2.6.8 and 6.1.1.4'
N N 0.0061 0.0033 'International Tables Vol C Tables 4.2.6.8 and 6.1.1.4'
O O 0.0106 0.0060 'International Tables Vol C Tables 4.2.6.8 and 6.1.1.4'
S S 0.1246 0.1234 'International Tables Vol C Tables 4.2.6.8 and 6.1.1.4'

loop_
_diffrn_radiation_wavelength
0.71073

loop_
_geom_angle_atom_site_label_1
_geom_angle_atom_site_label_2
_geom_angle_atom_site_label_3
_geom_angle
C2 S1 C1 103.08(17)
C17 S2 C15 91.56(12)
C22 S3 C25 103.35(14)
C7 C2 C3 119.5(2)
C7 C2 S1 116.3(2)
C3 C2 S1 124.2(2)
C2 C3 C4 120.0(3)
C5 C4 C3 120.8(3)
C4 C5 C6 118.5(2)
C4 C5 C8 120.3(2)
C6 C5 C8 121.0(2)
C7 C6 C5 121.1(2)
C6 C7 C2 120.0(3)
N2 C8 C9 108.73(18)
N2 C8 C5 111.70(18)
C9 C8 C5 111.97(19)
C10 C9 C12 121.6(2)
C10 C9 C8 122.4(2)
C12 C9 C8 115.9(2)
C9 C10 N1 123.0(2)
C9 C10 C11 125.9(2)
N1 C10 C11 111.1(2)
O1 C12 O2 122.5(2)
O1 C12 C9 126.1(2)
O2 C12 C9 111.4(2)
O2 C13 C14 109.6(3)
N1 C15 N2 127.0(2)
N1 C15 S2 121.56(19)
N2 C15 S2 111.43(18)
O3 C16 N2 123.5(2)
O3 C16 C17 126.4(2)
N2 C16 C17 110.1(2)
C18 C17 C16 119.9(2)
C18 C17 S2 129.8(2)
C16 C17 S2 110.34(18)
C17 C18 C19 131.9(3)
C20 C19 C24 117.3(2)
C20 C19 C18 118.3(2)
C24 C19 C18 124.4(2)
C21 C20 C19 121.6(3)
C20 C21 C22 120.3(3)
C23 C22 C21 118.7(2)
C23 C22 S3 124.7(2)
C21 C22 S3 116.6(2)
C22 C23 C24 120.6(3)
C23 C24 C19 121.4(3)
C15 N1 C10 116.4(2)
C15 N2 C16 116.4(2)
C15 N2 C8 121.6(2)
C16 N2 C8 121.97(19)
C12 O2 C13 116.5(2)
S1 C1 H1A 109.5
S1 C1 H1B 109.5
H1A C1 H1B 109.5
S1 C1 H1C 109.5
H1A C1 H1C 109.5
H1B C1 H1C 109.5
C2 C3 H3 120.0
C4 C3 H3 120.0
C5 C4 H4 119.6
C3 C4 H4 119.6
C7 C6 H6 119.4
C5 C6 H6 119.4
C6 C7 H7 120.0
C2 C7 H7 120.0
N2 C8 H8 108.1
C9 C8 H8 108.1
C5 C8 H8 108.1
C10 C11 H11A 109.5
C10 C11 H11B 109.5
H11A C11 H11B 109.5
C10 C11 H11C 109.5
H11A C11 H11C 109.5
H11B C11 H11C 109.5
O2 C13 H13A 109.7
C14 C13 H13A 109.7
O2 C13 H13B 109.7
C14 C13 H13B 109.7
H13A C13 H13B 108.2
C13 C14 H14A 109.5
C13 C14 H14B 109.5
H14A C14 H14B 109.5
C13 C14 H14C 109.5
H14A C14 H14C 109.5
H14B C14 H14C 109.5
C17 C18 H18 114.1
C19 C18 H18 114.1
C21 C20 H20 119.2
C19 C20 H20 119.2
C20 C21 H21 119.8
C22 C21 H21 119.8
C22 C23 H23 119.7
C24 C23 H23 119.7
C23 C24 H24 119.3
C19 C24 H24 119.3
S3 C25 H25A 109.5
S3 C25 H25B 109.5
H25A C25 H25B 109.5
S3 C25 H25C 109.5
H25A C25 H25C 109.5
H25B C25 H25C 109.5

loop_
_geom_bond_atom_site_label_1
_geom_bond_atom_site_label_2
_geom_bond_distance
S1 C2 1.770(3)
S1 C1 1.783(5)
S2 C17 1.744(3)
S2 C15 1.752(2)
S3 C22 1.759(3)
S3 C25 1.781(3)
C2 C7 1.383(4)
C2 C3 1.383(4)
C3 C4 1.390(4)
C4 C5 1.382(3)
C5 C6 1.384(3)
C5 C8 1.521(3)
C6 C7 1.382(4)
C8 N2 1.481(3)
C8 C9 1.513(3)
C9 C10 1.348(3)
C9 C12 1.475(3)
C10 N1 1.406(3)
C10 C11 1.493(4)
C12 O1 1.200(3)
C12 O2 1.337(3)
C13 O2 1.455(3)
C13 C14 1.497(5)
C15 N1 1.273(3)
C15 N2 1.369(3)
C16 O3 1.205(3)
C16 N2 1.379(3)
C16 C17 1.485(3)
C17 C18 1.336(4)
C18 C19 1.455(3)
C19 C20 1.389(4)
C19 C24 1.391(4)
C20 C21 1.376(4)
C21 C22 1.391(4)
C22 C23 1.377(4)
C23 C24 1.382(4)
C1 H1A 0.9600
C1 H1B 0.9600
C1 H1C 0.9600
C3 H3 0.9300
C4 H4 0.9300
C6 H6 0.9300
C7 H7 0.9300
C8 H8 0.9800
C11 H11A 0.9600
C11 H11B 0.9600
C11 H11C 0.9600
C13 H13A 0.9700
C13 H13B 0.9700
C14 H14A 0.9600
C14 H14B 0.9600
C14 H14C 0.9600
C18 H18 0.9300
C20 H20 0.9300
C21 H21 0.9300
C23 H23 0.9300
C24 H24 0.9300
C25 H25A 0.9600
C25 H25B 0.9600
C25 H25C 0.9600

loop_
_cod_related_entry_id
_cod_related_entry_database
_cod_related_entry_code
1 ChemSpider 4737322
